data_4115594
loop_
_publ_author_name
'Karl O. Christe'
'Xiongzhi Zhang'
'Jeffrey A. Sheehy'
'Robert Bau'

_publ_section_title
;
 Crystal Structure of ClF4+SbF6-, Normal Coordinate Analyses of ClF4+,
 BrF4+, IF4+, SF4, SeF4, and TeF4, and Simple Method for Calculating the
 Effects of Fluorine Bridging on the Structure and Vibrational Spectra of
 Ions in a Strongly Interacting Ionic Solid
;
_journal_name_full 'Journal of the American Chemical Society'
_journal_page_first 6338
_journal_page_last 6348
_journal_paper_doi 10.1021/ja003347a
_journal_volume 123
_journal_year 2001
_chemical_formula_structural ClF4+SbF6-
_chemical_formula_sum 'Cl F10 Sb'
_chemical_formula_weight 347.20
_chemical_name_common Tetrafluorochlorine(V+)hexafluoroantimonate(V+)
_chemical_name_systematic
; 
 ? 
;
_space_group_IT_number 57
_symmetry_cell_setting orthorhombic
_symmetry_space_group_name_Hall '-P 2c 2b'
_symmetry_space_group_name_H-M 'P b c m'
_atom_sites_solution_hydrogens geom
_atom_sites_solution_primary direct
_atom_sites_solution_secondary difmap
_audit_creation_method SHELXL
_cell_angle_alpha 90.00
_cell_angle_beta 90.00
_cell_angle_gamma 90.00
_cell_formula_units_Z 4
_cell_length_a 5.9570(10)
_cell_length_b 15.1700(10)
_cell_length_c 7.9640(10)
_cell_measurement_temperature 193(2)
_cell_volume 719.69(16)
_computing_molecular_graphics 'SHELXTL 5.10'
_computing_publication_material 'SHELXTL 5.10'
_computing_structure_refinement 'SHELXL-93 (Sheldrick, 1993)'
_computing_structure_solution 'SHELXS-86 (Sheldrick, 1990)'
_diffrn_ambient_temperature 193(2)
_diffrn_radiation_monochromator graphite
_diffrn_radiation_source 'fine-focus sealed tube'
_diffrn_radiation_type MoK\a
_diffrn_radiation_wavelength 0.71073
_diffrn_reflns_av_R_equivalents 0.0535
_diffrn_reflns_av_sigmaI/netI 0.0334
_diffrn_reflns_limit_h_max 7
_diffrn_reflns_limit_h_min -7
_diffrn_reflns_limit_k_max 19
_diffrn_reflns_limit_k_min -19
_diffrn_reflns_limit_l_max 10
_diffrn_reflns_limit_l_min -10
_diffrn_reflns_number 3645
_diffrn_reflns_theta_max 27.50
_diffrn_reflns_theta_min 2.69
_diffrn_standards_decay_% 1
_exptl_absorpt_coefficient_mu 4.342
_exptl_crystal_density_diffrn 3.204
_exptl_crystal_F_000 632
_refine_diff_density_max 1.187
_refine_diff_density_min -0.997
_refine_diff_density_rms 0.136
_refine_ls_extinction_coef 0.0056(4)
_refine_ls_extinction_expression Fc^*^=kFc[1+0.001xFc^2^\l^3^/sin(2\q)]^-1/4^
_refine_ls_extinction_method SHELXL
_refine_ls_goodness_of_fit_all 1.147
_refine_ls_goodness_of_fit_obs 1.158
_refine_ls_matrix_type full
_refine_ls_number_parameters 68
_refine_ls_number_reflns 880
_refine_ls_number_restraints 0
_refine_ls_restrained_S_all 1.147
_refine_ls_restrained_S_obs 1.158
_refine_ls_R_factor_all 0.0227
_refine_ls_R_factor_obs 0.0220
_refine_ls_shift/esd_max 0.000
_refine_ls_shift/esd_mean 0.000
_refine_ls_structure_factor_coef Fsqd
_refine_ls_weighting_details 'w=1/[\s^2^(Fo^2^)+(0.0223P)^2^+0.2118P] where P=(Fo^2^+2Fc^2^)/3'
_refine_ls_weighting_scheme calc
_refine_ls_wR_factor_all 0.0496
_refine_ls_wR_factor_obs 0.0493
_reflns_number_observed 854
_reflns_number_total 880
_reflns_observed_criterion >2sigma(I)
_cod_data_source_file ja003347a.cif
_cod_data_source_block lhi6
_cod_depositor_comments
;
The following automatic conversions were performed:

'_refine_ls_weighting_scheme' value 'calc
w=1/[\s^2^(Fo^2^)+(0.0223P)^2^+0.2118P] where P=(Fo^2^+2Fc^2^)/3' was
changed to 'calc'. New tag '_refine_ls_weighting_details' was
created. The value of the new tag was set to
'w=1/[\s^2^(Fo^2^)+(0.0223P)^2^+0.2118P] where P=(Fo^2^+2Fc^2^)/3'.

Automatic conversion script
Id: cif_fix_values 3143 2015-03-26 13:38:13Z robertas 
;
_cod_original_cell_volume 719.7(2)
_cod_database_code 4115594

loop_
_symmetry_equiv_pos_as_xyz
'x, y, z'
'-x, -y, z+1/2'
'-x, y+1/2, -z+1/2'
'x, -y+1/2, -z'
'-x, -y, -z'
'x, y, -z-1/2'
'x, -y-1/2, z-1/2'
'-x, y-1/2, z'

loop_
_atom_site_aniso_label
_atom_site_aniso_U_11
_atom_site_aniso_U_22
_atom_site_aniso_U_33
_atom_site_aniso_U_23
_atom_site_aniso_U_13
_atom_site_aniso_U_12
Sb 0.0114(2) 0.01294(14) 0.0208(2) 0.000 0.000 -0.00013(6)
F1 0.0183(10) 0.0215(9) 0.0343(10) 0.000 0.000 0.0068(8)
F2 0.0266(13) 0.0210(10) 0.063(2) 0.000 0.000 -0.0096(8)
F3 0.0202(10) 0.0216(8) 0.0369(10) 0.000 0.000 -0.0078(8)
F4 0.0325(12) 0.0461(11) 0.0223(9) -0.0076(6) 0.0003(7) -0.0006(6)
F5 0.0188(11) 0.0239(9) 0.0562(14) 0.000 0.000 0.0069(9)
Cl 0.0119(4) 0.0158(3) 0.0203(4) 0.000 0.000 0.0007(2)
F11 0.0145(11) 0.0180(9) 0.0404(12) 0.000 0.000 0.0043(7)
F12 0.0140(10) 0.0204(9) 0.0400(11) 0.000 0.000 -0.0062(8)
F13 0.0273(11) 0.0513(10) 0.0209(8) 0.0006(6) -0.0007(7) 0.0015(6)

loop_
_atom_site_label
_atom_site_type_symbol
_atom_site_fract_x
_atom_site_fract_y
_atom_site_fract_z
_atom_site_U_iso_or_equiv
_atom_site_thermal_displace_type
_atom_site_occupancy
_atom_site_calc_flag
_atom_site_refinement_flags
Sb Sb 0.09037(3) 0.140219(12) 0.2500 0.01506(11) Uani 1 d S
F1 F -0.1565(4) 0.21910(13) 0.2500 0.0247(4) Uani 1 d S
F2 F -0.1047(4) 0.0445(2) 0.2500 0.0368(6) Uani 1 d S
F3 F 0.2845(4) 0.23915(12) 0.2500 0.0262(4) Uani 1 d S
F4 F 0.0902(3) 0.14292(10) 0.0162(3) 0.0336(5) Uani 1 d .
F5 F 0.3413(4) 0.06687(13) 0.2500 0.0330(5) Uani 1 d S
Cl Cl 0.58830(12) 0.34395(5) 0.2500 0.0160(2) Uani 1 d S
F11 F 0.4042(3) 0.41404(14) 0.2500 0.0243(5) Uani 1 d S
F12 F 0.8045(4) 0.39867(12) 0.2500 0.0248(4) Uani 1 d S
F13 F 0.5900(3) 0.34956(11) 0.0472(2) 0.0332(5) Uani 1 d .

loop_
_atom_type_symbol
_atom_type_description
_atom_type_scat_dispersion_real
_atom_type_scat_dispersion_imag
_atom_type_scat_source
F F 0.0171 0.0103 'International Tables Vol C Tables 4.2.6.8 and 6.1.1.4'
Cl Cl 0.1484 0.1585 'International Tables Vol C Tables 4.2.6.8 and 6.1.1.4'
Sb Sb -0.5866 1.5461 'International Tables Vol C Tables 4.2.6.8 and 6.1.1.4'

loop_
_geom_angle_atom_site_label_1
_geom_angle_atom_site_label_2
_geom_angle_atom_site_label_3
_geom_angle
_geom_angle_site_symmetry_1
_geom_angle_site_symmetry_3
F2 Sb F4 90.97(5) . .
F2 Sb F4 90.97(5) . 6_556
F4 Sb F4 177.47(9) . 6_556
F2 Sb F5 91.99(10) . .
F4 Sb F5 90.78(5) . .
F4 Sb F5 90.78(5) 6_556 .
F2 Sb F3 178.95(9) . .
F4 Sb F3 89.02(5) . .
F4 Sb F3 89.02(5) 6_556 .
F5 Sb F3 89.06(9) . .
F2 Sb F1 90.49(11) . .
F4 Sb F1 89.18(5) . .
F4 Sb F1 89.18(5) 6_556 .
F5 Sb F1 177.53(9) . .
F3 Sb F1 88.47(9) . .
F11 Cl F12 103.08(12) . .
F11 Cl F13 88.16(6) . .
F12 Cl F13 88.06(6) . .
F11 Cl F13 88.16(6) . 6_556
F12 Cl F13 88.06(6) . 6_556
F13 Cl F13 173.92(13) . 6_556

loop_
_geom_bond_atom_site_label_1
_geom_bond_atom_site_label_2
_geom_bond_distance
_geom_bond_site_symmetry_2
Sb F2 1.860(2) .
Sb F4 1.863(2) .
Sb F4 1.863(2) 6_556
Sb F5 1.863(2) .
Sb F3 1.895(2) .
Sb F1 1.896(2) .
Cl F11 1.527(2) .
Cl F12 1.532(2) .
Cl F13 1.617(2) .
Cl F13 1.618(2) 6_556
